data_4346561
loop_
_publ_author_name
'North, Andrea J.'
'Hayne, David J.'
'Schieber, Christine'
'Price, Katherine'
'White, Anthony R.'
'Crouch, Peter J.'
'Rigopoulos, Angela'
'O'Keefe, Graeme J'
'Tochon-Danguy, Henri'
'Scott, Andrew M.'
'White, Jonathan M.'
'Ackermann, Uwe'
'Donnelly, Paul S.'

_publ_section_title
;
 Toward hypoxia-selective rhenium and technetium tricarbonyl complexes.
;
_journal_issue 19
_journal_name_full 'Inorganic chemistry'
_journal_page_first 9594
_journal_page_last 9610
_journal_paper_doi 10.1021/acs.inorgchem.5b01691
_journal_volume 54
_journal_year 2015
_chemical_formula_sum 'C15 H10 Br N4 O5 Re'
_chemical_formula_weight 592.38
_space_group_crystal_system triclinic
_space_group_IT_number 2
_space_group_name_Hall '-P 1'
_space_group_name_H-M_alt 'P -1'
_atom_sites_solution_hydrogens geom
_audit_creation_method SHELXL-2014/7
_cell_angle_alpha 77.386(5)
_cell_angle_beta 88.360(5)
_cell_angle_gamma 86.942(5)
_cell_formula_units_Z 2
_cell_length_a 7.0457(4)
_cell_length_b 7.2712(5)
_cell_length_c 16.6373(6)
_cell_measurement_reflns_used 3025
_cell_measurement_temperature 130.0(2)
_cell_measurement_theta_max 72.7751
_cell_measurement_theta_min 4.0979
_cell_volume 830.46(8)
_computing_cell_refinement
;
CrysAlis RED, Oxford Diffraction Ltd.,
Version 1.171.32.15 (release 10-01-2008 CrysAlis171 .NET)
(compiled Jan 10 2008,16:37:18)
;
_computing_data_collection
;
CrysAlis CCD, Oxford Diffraction Ltd.,
Version 1.171.32.15 (release 10-01-2008 CrysAlis171 .NET)
(compiled Jan 10 2008,16:37:18)
;
_computing_data_reduction
;
CrysAlis RED, Oxford Diffraction Ltd.,
Version 1.171.32.15 (release 10-01-2008 CrysAlis171 .NET)
(compiled Jan 10 2008,16:37:18)
;
_computing_structure_refinement 'SHELXL-2014/7 (Sheldrick, 2014)'
_diffrn_ambient_temperature 130.0(2)
_diffrn_measured_fraction_theta_full 0.982
_diffrn_measured_fraction_theta_max 0.982
_diffrn_measurement_device_type 'XCalibur CCD diffractometer'
_diffrn_measurement_method 'phi and omega scans'
_diffrn_radiation_monochromator graphite
_diffrn_radiation_source 'Enhance (Cu) X-ray Source'
_diffrn_radiation_type 'Cu K\a'
_diffrn_radiation_wavelength 1.5418
_diffrn_reflns_av_R_equivalents 0.0450
_diffrn_reflns_av_unetI/netI 0.0519
_diffrn_reflns_Laue_measured_fraction_full 0.982
_diffrn_reflns_Laue_measured_fraction_max 0.982
_diffrn_reflns_limit_h_max 8
_diffrn_reflns_limit_h_min -7
_diffrn_reflns_limit_k_max 8
_diffrn_reflns_limit_k_min -8
_diffrn_reflns_limit_l_max 15
_diffrn_reflns_limit_l_min -19
_diffrn_reflns_number 4628
_diffrn_reflns_point_group_measured_fraction_full 0.982
_diffrn_reflns_point_group_measured_fraction_max 0.982
_diffrn_reflns_theta_full 67.491
_diffrn_reflns_theta_max 67.491
_diffrn_reflns_theta_min 5.450
_exptl_absorpt_coefficient_mu 17.476
_exptl_absorpt_correction_T_max 1.00000
_exptl_absorpt_correction_T_min 0.55619
_exptl_absorpt_correction_type multi-scan
_exptl_absorpt_process_details
;
CrysAlis RED, Oxford Diffraction Ltd.,
Version 1.171.32.15 (release 10-01-2008 CrysAlis171 .NET)
(compiled Jan 10 2008,16:37:18)
Empirical absorption correction using spherical harmonics,
 implemented in SCALE3 ABSPACK scaling algorithm.
;
_exptl_crystal_colour colourless
_exptl_crystal_density_diffrn 2.369
_exptl_crystal_description 'small block'
_exptl_crystal_F_000 556
_exptl_crystal_size_max 0.1
_exptl_crystal_size_mid 0.05
_exptl_crystal_size_min 0.04
_refine_diff_density_max 1.661
_refine_diff_density_min -1.584
_refine_diff_density_rms 0.241
_refine_ls_extinction_method none
_refine_ls_goodness_of_fit_ref 1.121
_refine_ls_hydrogen_treatment constr
_refine_ls_matrix_type full
_refine_ls_number_parameters 235
_refine_ls_number_reflns 2947
_refine_ls_number_restraints 0
_refine_ls_restrained_S_all 1.121
_refine_ls_R_factor_all 0.0525
_refine_ls_R_factor_gt 0.0418
_refine_ls_shift/su_max 0.000
_refine_ls_shift/su_mean 0.000
_refine_ls_structure_factor_coef Fsqd
_refine_ls_weighting_details 'w=1/[\s^2^(Fo^2^)+(0.0186P)^2^+18.8569P] where P=(Fo^2^+2Fc^2^)/3'
_refine_ls_weighting_scheme calc
_refine_ls_wR_factor_gt 0.1018
_refine_ls_wR_factor_ref 0.1075
_reflns_Friedel_coverage 0.000
_reflns_number_gt 2626
_reflns_number_total 2947
_reflns_threshold_expression 'I > 2\s(I)'
_cod_data_source_file ic5b01691_si_003.cif
_cod_data_source_block shelx
_cod_database_code 4346561
_shelx_shelxl_version_number 2014/7
_shelx_space_group_comment
;
The symmetry employed for this shelxl refinement is uniquely defined
by the following loop, which should always be used as a source of
symmetry information in preference to the above space-group names.
They are only intended as comments.
;

loop_
_space_group_symop_operation_xyz
'x, y, z'
'-x, -y, -z'

loop_
_atom_site_label
_atom_site_type_symbol
_atom_site_fract_x
_atom_site_fract_y
_atom_site_fract_z
_atom_site_U_iso_or_equiv
_atom_site_adp_type
_atom_site_occupancy
_atom_site_site_symmetry_order
_atom_site_calc_flag
_atom_site_refinement_flags_posn
_atom_site_refinement_flags_adp
C1 C 0.4850(15) 0.2906(15) 0.3795(7) 0.024(2) Uani 1 1 d . .
C2 C 0.2951(16) 0.3628(15) 0.3877(7) 0.026(2) Uani 1 1 d . .
H2 H 0.2249 0.4179 0.3414 0.032 Uiso 1 1 calc R U
C3 C 0.2181(16) 0.3497(14) 0.4649(7) 0.024(2) Uani 1 1 d . .
H3 H 0.0923 0.3904 0.4714 0.028 Uiso 1 1 calc R U
C4 C 0.3267(16) 0.2759(15) 0.5333(6) 0.025(2) Uani 1 1 d . .
C5 C 0.5145(16) 0.2216(15) 0.5263(7) 0.026(2) Uani 1 1 d . .
H5 H 0.5861 0.1770 0.5733 0.032 Uiso 1 1 calc R U
C6 C 0.5955(16) 0.2333(15) 0.4505(7) 0.025(2) Uani 1 1 d . .
H6 H 0.7246 0.2033 0.4454 0.030 Uiso 1 1 calc R U
C7 C 0.5767(15) 0.3017(14) 0.2991(6) 0.021(2) Uani 1 1 d . .
H7 H 0.7000 0.3431 0.2924 0.025 Uiso 1 1 calc R U
C8 C 0.5521(15) 0.2596(14) 0.0940(6) 0.022(2) Uani 1 1 d . .
C9 C 0.6653(16) 0.3050(15) 0.0229(7) 0.024(2) Uani 1 1 d . .
H9 H 0.7882 0.3444 0.0247 0.029 Uiso 1 1 calc R U
C10 C 0.5872(16) 0.2890(14) -0.0499(6) 0.023(2) Uani 1 1 d . .
H10 H 0.6585 0.3156 -0.0986 0.028 Uiso 1 1 calc R U
C11 C 0.4025(16) 0.2334(15) -0.0508(7) 0.026(2) Uani 1 1 d . .
H11 H 0.3471 0.2274 -0.1002 0.031 Uiso 1 1 calc R U
C12 C 0.3034(15) 0.1877(14) 0.0214(6) 0.022(2) Uani 1 1 d . .
H12 H 0.1807 0.1471 0.0204 0.026 Uiso 1 1 calc R U
C13 C 0.1308(15) 0.0440(18) 0.3254(7) 0.027(2) Uani 1 1 d . .
C14 C 0.0340(16) -0.0022(14) 0.1765(6) 0.024(2) Uani 1 1 d . .
C15 C 0.3729(15) -0.1275(13) 0.2373(6) 0.020(2) Uani 1 1 d . .
N1 N 0.4998(12) 0.2582(11) 0.2360(5) 0.0208(18) Uani 1 1 d . .
N2 N 0.6165(12) 0.2811(13) 0.1684(5) 0.0234(19) Uani 1 1 d . .
H2A H 0.7324 0.3094 0.1723 0.028 Uiso 1 1 calc R U
N3 N 0.3755(12) 0.1986(12) 0.0952(5) 0.0195(18) Uani 1 1 d . .
N4 N 0.2364(13) 0.2557(13) 0.6158(5) 0.025(2) Uani 1 1 d . .
O1 O 0.0666(12) 0.0034(12) 0.3897(5) 0.0335(19) Uani 1 1 d . .
O2 O -0.0834(12) -0.0699(12) 0.1497(5) 0.0350(19) Uani 1 1 d . .
O3 O 0.4424(12) -0.2813(10) 0.2495(5) 0.0309(18) Uani 1 1 d . .
O4 O 0.1131(13) 0.3713(12) 0.6269(5) 0.040(2) Uani 1 1 d . .
O5 O 0.2889(12) 0.1145(12) 0.6680(5) 0.0341(19) Uani 1 1 d . .
Br1 Br 0.05355(15) 0.44246(15) 0.17946(7) 0.0243(3) Uani 1 1 d . .
Re1 Re 0.24152(7) 0.11335(6) 0.21590(3) 0.01708(14) Uani 1 1 d . .

loop_
_atom_site_aniso_label
_atom_site_aniso_U_11
_atom_site_aniso_U_22
_atom_site_aniso_U_33
_atom_site_aniso_U_23
_atom_site_aniso_U_13
_atom_site_aniso_U_12
C1 0.024(6) 0.022(5) 0.029(6) -0.013(4) 0.001(4) -0.002(4)
C2 0.028(6) 0.024(5) 0.030(6) -0.013(5) -0.010(5) 0.001(5)
C3 0.025(6) 0.019(5) 0.029(6) -0.008(4) -0.002(4) 0.001(4)
C4 0.033(6) 0.024(5) 0.019(5) -0.008(4) 0.002(4) -0.003(5)
C5 0.030(6) 0.025(6) 0.024(6) -0.004(4) -0.002(4) 0.001(5)
C6 0.024(6) 0.019(5) 0.031(6) -0.007(4) -0.003(5) 0.000(4)
C7 0.021(5) 0.022(5) 0.018(5) -0.003(4) 0.002(4) -0.002(4)
C8 0.024(6) 0.017(5) 0.024(5) -0.002(4) 0.000(4) 0.001(4)
C9 0.025(6) 0.027(6) 0.023(5) -0.010(4) 0.005(4) -0.002(4)
C10 0.035(6) 0.020(5) 0.017(5) -0.006(4) 0.006(4) -0.003(4)
C11 0.032(6) 0.020(5) 0.026(6) -0.008(4) -0.004(5) 0.001(4)
C12 0.026(6) 0.023(5) 0.015(5) -0.002(4) 0.000(4) 0.002(4)
C13 0.013(5) 0.048(7) 0.020(6) -0.008(5) -0.001(4) -0.004(5)
C14 0.031(6) 0.018(5) 0.022(5) -0.004(4) 0.002(4) -0.003(4)
C15 0.025(5) 0.006(5) 0.030(6) -0.004(4) -0.008(4) 0.004(4)
N1 0.022(5) 0.013(4) 0.026(5) -0.003(3) 0.005(4) 0.003(3)
N2 0.013(4) 0.035(5) 0.024(5) -0.009(4) 0.003(3) -0.002(4)
N3 0.019(4) 0.018(4) 0.022(4) -0.008(3) 0.006(3) -0.003(3)
N4 0.033(5) 0.027(5) 0.016(4) -0.006(4) 0.000(4) 0.002(4)
O1 0.036(5) 0.041(5) 0.024(4) -0.008(4) 0.008(4) -0.015(4)
O2 0.034(5) 0.032(4) 0.040(5) -0.006(4) -0.012(4) -0.006(4)
O3 0.038(5) 0.018(4) 0.039(5) -0.010(3) -0.004(4) 0.001(3)
O4 0.045(5) 0.037(5) 0.034(5) -0.008(4) 0.006(4) 0.013(4)
O5 0.033(5) 0.038(5) 0.032(4) -0.006(4) -0.004(4) -0.002(4)
Br1 0.0219(6) 0.0201(5) 0.0309(6) -0.0057(4) 0.0007(4) -0.0001(4)
Re1 0.0193(2) 0.0142(2) 0.0182(2) -0.00433(15) 0.00024(16) -0.00138(16)

loop_
_atom_type_symbol
_atom_type_description
_atom_type_scat_dispersion_real
_atom_type_scat_dispersion_imag
_atom_type_scat_source
C C 0.0181 0.0091 'International Tables Vol C Tables 4.2.6.8 and 6.1.1.4'
H H 0.0000 0.0000 'International Tables Vol C Tables 4.2.6.8 and 6.1.1.4'
N N 0.0311 0.0180 'International Tables Vol C Tables 4.2.6.8 and 6.1.1.4'
O O 0.0492 0.0322 'International Tables Vol C Tables 4.2.6.8 and 6.1.1.4'
Br Br -0.6763 1.2805 'International Tables Vol C Tables 4.2.6.8 and 6.1.1.4'
Re Re -5.2083 5.8923 'International Tables Vol C Tables 4.2.6.8 and 6.1.1.4'

loop_
_geom_angle_atom_site_label_1
_geom_angle_atom_site_label_2
_geom_angle_atom_site_label_3
_geom_angle
C6 C1 C2 118.8(10)
C6 C1 C7 118.8(10)
C2 C1 C7 121.7(10)
C3 C2 C1 118.8(10)
C3 C2 H2 120.6
C1 C2 H2 120.6
C2 C3 C4 120.1(10)
C2 C3 H3 120.0
C4 C3 H3 120.0
C5 C4 C3 121.7(10)
C5 C4 N4 119.6(10)
C3 C4 N4 118.7(10)
C6 C5 C4 119.6(10)
C6 C5 H5 120.2
C4 C5 H5 120.2
C5 C6 C1 120.3(10)
C5 C6 H6 119.8
C1 C6 H6 119.8
N1 C7 C1 125.2(10)
N1 C7 H7 117.4
C1 C7 H7 117.4
N3 C8 N2 115.5(9)
N3 C8 C9 123.9(10)
N2 C8 C9 120.6(10)
C10 C9 C8 117.1(10)
C10 C9 H9 121.4
C8 C9 H9 121.4
C9 C10 C11 120.1(10)
C9 C10 H10 119.9
C11 C10 H10 119.9
C12 C11 C10 119.0(10)
C12 C11 H11 120.5
C10 C11 H11 120.5
C11 C12 N3 123.0(10)
C11 C12 H12 118.5
N3 C12 H12 118.5
O1 C13 Re1 179.8(10)
O2 C14 Re1 176.6(10)
O3 C15 Re1 175.4(9)
C7 N1 N2 113.2(9)
C7 N1 Re1 135.4(7)
N2 N1 Re1 110.6(6)
N1 N2 C8 121.0(9)
N1 N2 H2A 119.5
C8 N2 H2A 119.5
C8 N3 C12 116.7(9)
C8 N3 Re1 116.1(7)
C12 N3 Re1 127.0(7)
O4 N4 O5 124.9(9)
O4 N4 C4 119.0(9)
O5 N4 C4 116.0(9)
C15 Re1 C14 87.9(4)
C15 Re1 C13 87.5(5)
C14 Re1 C13 88.2(4)
C15 Re1 N3 92.9(4)
C14 Re1 N3 94.5(4)
C13 Re1 N3 177.3(4)
C15 Re1 N1 92.4(4)
C14 Re1 N1 168.8(4)
C13 Re1 N1 103.0(4)
N3 Re1 N1 74.3(3)
C15 Re1 Br1 177.1(3)
C14 Re1 Br1 89.8(3)
C13 Re1 Br1 94.3(4)
N3 Re1 Br1 85.4(2)
N1 Re1 Br1 89.4(2)

loop_
_geom_bond_atom_site_label_1
_geom_bond_atom_site_label_2
_geom_bond_distance
C1 C6 1.407(15)
C1 C2 1.425(15)
C1 C7 1.456(14)
C2 C3 1.365(15)
C2 H2 0.9300
C3 C4 1.382(15)
C3 H3 0.9300
C4 C5 1.369(16)
C4 N4 1.477(13)
C5 C6 1.357(15)
C5 H5 0.9300
C6 H6 0.9300
C7 N1 1.301(13)
C7 H7 0.9300
C8 N3 1.342(13)
C8 N2 1.374(13)
C8 C9 1.395(15)
C9 C10 1.374(15)
C9 H9 0.9300
C10 C11 1.385(15)
C10 H10 0.9300
C11 C12 1.358(15)
C11 H11 0.9300
C12 N3 1.361(13)
C12 H12 0.9300
C13 O1 1.133(13)
C13 Re1 1.934(11)
C14 O2 1.133(13)
C14 Re1 1.924(11)
C15 O3 1.175(12)
C15 Re1 1.904(9)
N1 N2 1.359(12)
N1 Re1 2.219(9)
N2 H2A 0.8600
N3 Re1 2.172(8)
N4 O4 1.215(12)
N4 O5 1.238(12)
Br1 Re1 2.6310(12)

loop_
_geom_torsion_atom_site_label_1
_geom_torsion_atom_site_label_2
_geom_torsion_atom_site_label_3
_geom_torsion_atom_site_label_4
_geom_torsion
C6 C1 C2 C3 -9.0(15)
C7 C1 C2 C3 -179.4(10)
C1 C2 C3 C4 3.2(15)
C2 C3 C4 C5 2.7(16)
C2 C3 C4 N4 -177.3(9)
C3 C4 C5 C6 -2.5(17)
N4 C4 C5 C6 177.4(10)
C4 C5 C6 C1 -3.6(16)
C2 C1 C6 C5 9.3(16)
C7 C1 C6 C5 179.9(10)
C6 C1 C7 N1 143.4(11)
C2 C1 C7 N1 -46.3(16)
N3 C8 C9 C10 1.4(16)
N2 C8 C9 C10 -176.7(10)
C8 C9 C10 C11 1.2(15)
C9 C10 C11 C12 -2.7(16)
C10 C11 C12 N3 1.8(16)
C1 C7 N1 N2 -179.9(9)
C1 C7 N1 Re1 -11.7(17)
C7 N1 N2 C8 -173.5(9)
Re1 N1 N2 C8 15.3(11)
N3 C8 N2 N1 -5.9(14)
C9 C8 N2 N1 172.3(9)
N2 C8 N3 C12 175.9(9)
C9 C8 N3 C12 -2.3(15)
N2 C8 N3 Re1 -7.3(11)
C9 C8 N3 Re1 174.5(8)
C11 C12 N3 C8 0.7(15)
C11 C12 N3 Re1 -175.7(8)
C5 C4 N4 O4 146.4(11)
C3 C4 N4 O4 -33.6(15)
C5 C4 N4 O5 -36.5(14)
C3 C4 N4 O5 143.4(10)
